data_4082806
loop_
_publ_author_name
'Schweizer, Peter D.'
'Wadepohl, Hubert'
'Gade, Lutz H.'

_publ_section_title
;
 Zirconium and Hafnium Hydrazinediido Half-Sandwich Complexes: Synthesis
 and Reactivity
;
_journal_issue 7
_journal_name_full Organometallics
_journal_page_first 1726
_journal_paper_doi 10.1021/om500087s
_journal_volume 33
_journal_year 2014
_chemical_formula_moiety 'C46 H62 N6 Si2 Zr, 0.5(C7 H8)'
_chemical_formula_sum 'C49.5 H66 N6 Si2 Zr'
_chemical_formula_weight 892.48
_chemical_properties_physical air-sensitive
_space_group_crystal_system triclinic
_space_group_IT_number 2
_space_group_name_Hall '-P 1'
_space_group_name_H-M_alt 'P -1'
_symmetry_cell_setting triclinic
_symmetry_Int_Tables_number 2
_symmetry_space_group_name_Hall '-P 1'
_symmetry_space_group_name_H-M 'P -1'
_atom_sites_solution_hydrogens mixed
_atom_sites_solution_primary iterative
_atom_sites_solution_secondary difmap
_audit_block_code ga_psch31a
_audit_creation_date 2013-11-01
_audit_update_record 'Fri Nov  1 14:04:40 CET 2013'
_cell_angle_alpha 79.350(8)
_cell_angle_beta 78.097(12)
_cell_angle_gamma 68.934(14)
_cell_formula_units_Z 2
_cell_length_a 11.135(7)
_cell_length_b 11.859(7)
_cell_length_c 19.746(10)
_cell_measurement_reflns_used 8160
_cell_measurement_temperature 100(2)
_cell_measurement_theta_max 31.83
_cell_measurement_theta_min 2.22
_cell_volume 2363(2)
_computing_cell_refinement
;
SAINT 8.x (Bruker AXS, 1997-2012). Includes estimated systematic errors
 of the unit cell constants from Monte Carlo simulations.
;
_computing_data_collection 'SMART-5.631 (Bruker AXS, 2003)'
_computing_data_reduction 'SAINT 8.x (Bruker AXS, 1997-2011)'
_computing_molecular_graphics
;
O. V. Dolomanov, L. J. Bourhis, R. J. Gildea, J. A. K. Howard and H. Puschmann,
OLEX2: a complete structure solution, refinement and analysis program.
J. Appl. Cryst. (2009). 42, 339-341.
;
_computing_publication_material 'encif (Wadepohl, 2009-13); encifer 1.4 (CCDC, 2011)'
_computing_structure_refinement 'SHELX-2013 (Sheldrick 2013)'
_computing_structure_solution 'SUPERFLIP (Palatinus, 2007-2009)'
_diffrn_ambient_environment 'perfluoro polyether oil'
_diffrn_ambient_temperature 100(1)
_diffrn_detector 'CCD plate'
_diffrn_detector_area_resol_mean 8.19
_diffrn_detector_type CCD-PXL-KAF2
_diffrn_measured_fraction_theta_full 1.000
_diffrn_measured_fraction_theta_max 0.931
_diffrn_measurement_device 'three-circle diffractometer'
_diffrn_measurement_device_type 'Bruker AXS Smart 1000'
_diffrn_measurement_method '\f- and \w-scans'
_diffrn_measurement_specimen_support 'polyimid foil'
_diffrn_radiation_monochromator graphite
_diffrn_radiation_probe x-ray
_diffrn_radiation_type 'Mo K\a'
_diffrn_radiation_wavelength 0.71073
_diffrn_reflns_av_R_equivalents 0.0711
_diffrn_reflns_av_unetI/netI 0.0801
_diffrn_reflns_Laue_measured_fraction_full 1.000
_diffrn_reflns_Laue_measured_fraction_max 0.931
_diffrn_reflns_limit_h_max 16
_diffrn_reflns_limit_h_min -16
_diffrn_reflns_limit_k_max 17
_diffrn_reflns_limit_k_min -17
_diffrn_reflns_limit_l_max 29
_diffrn_reflns_limit_l_min -27
_diffrn_reflns_number 59967
_diffrn_reflns_point_group_measured_fraction_full 1.000
_diffrn_reflns_point_group_measured_fraction_max 0.931
_diffrn_reflns_theta_full 25.242
_diffrn_reflns_theta_max 32.541
_diffrn_reflns_theta_min 1.062
_diffrn_source 'sealed X-Ray tube (Mo)'
_diffrn_source_type 'fine focus tube'
_diffrn_standards_number 0
_exptl_absorpt_coefficient_mu 0.323
_exptl_absorpt_correction_T_max 0.7464
_exptl_absorpt_correction_T_min 0.6912
_exptl_absorpt_correction_type multi-scan
_exptl_absorpt_process_details
;
multi-scan from symmetry-related measurements (Blessing 1995)
SADABS (Sheldrick & Bruker AXS, 2004-2008)
;
_exptl_crystal_colour yellow
_exptl_crystal_density_diffrn 1.254
_exptl_crystal_description block
_exptl_crystal_F_000 946
_exptl_crystal_size_max 0.11
_exptl_crystal_size_mid 0.07
_exptl_crystal_size_min 0.06
_refine_diff_density_max 0.766
_refine_diff_density_min -0.714
_refine_diff_density_rms 0.096
_refine_ls_extinction_method none
_refine_ls_goodness_of_fit_ref 1.004
_refine_ls_hydrogen_treatment mixed
_refine_ls_matrix_type full
_refine_ls_number_parameters 562
_refine_ls_number_reflns 15970
_refine_ls_number_restraints 59
_refine_ls_restrained_S_all 1.003
_refine_ls_R_factor_all 0.0779
_refine_ls_R_factor_gt 0.0455
_refine_ls_shift/su_max 0.001
_refine_ls_shift/su_mean 0.000
_refine_ls_structure_factor_coef Fsqd
_refine_ls_weighting_details 'w=1/[\s^2^(Fo^2^)+(0.0340P)^2^+1.2384P] where P=(Fo^2^+2Fc^2^)/3'
_refine_ls_weighting_scheme calc
_refine_ls_wR_factor_gt 0.0856
_refine_ls_wR_factor_ref 0.0989
_reflns_Friedel_coverage 0.000
_reflns_number_gt 11622
_reflns_number_total 15970
_reflns_threshold_expression 'I > 2\s(I)'
_cod_data_source_file om500087s_si_002.cif
_cod_data_source_block complex_13
_cod_depositor_comments 'Adding full bibliography for 4082806.cif.'
_cod_original_formula_sum 'C49.50 H66 N6 Si2 Zr'
_cod_database_code 4082806
_audit_block_refno 1897
_audit_block_usercomment PD518
_shelxl_version_number 2013-4
_shelx_space_group_comment
;
The symmetry employed for this shelxl refinement is uniquely defined
by the following loop, which should always be used as a source of
symmetry information in preference to the above space-group names.
They are only intended as comments.
;
_shelx_estimated_absorpt_t_max 0.981
_shelx_estimated_absorpt_t_min 0.965
_olex2_refinement_description
;
1. Fixed Uiso
 At 1.2 times of:
  All C(H) groups, All C(H,H) groups
 At 1.5 times of:
  All C(H,H,H) groups
2. Restrained distances
 C97-C92 \\sim C97-C96
 with sigma of 0.02
3. Restrained atomic chiral volume
 C91
 fixed at 0 with sigma of 0.1
4. Rigid bond restraints
 C91, C92, C93, C94, C95, C96, C97
 with sigma for 1-2 distances of 0.01 and sigma for 1-3 distances of 0.01
5. Uiso/Uaniso restraints and constraints
C91 \\sim C92 \\sim C93 \\sim C94 \\sim C95 \\sim C96 \\sim C97: within 1.7A
with sigma of 1 and sigma for terminal atoms of 2
6. Others
 Fixed Sof: C91(0.5) C92(0.5) H92(0.5) C93(0.5) H93(0.5) C94(0.5) H94(0.5)
 C95(0.5) H95(0.5) C96(0.5) H96(0.5) C97(0.5) H97A(0.5) H97B(0.5) H97C(0.5)
7.a Secondary CH2 refined with riding coordinates:
 C1(H1A,H1B), C3(H3A,H3B)
7.b Me refined with riding coordinates:
 C97(H97A,H97B,H97C)
7.c Aromatic/amide H refined with riding coordinates:
 C6(H6), C7(H7), C8(H8), C9(H9), C24(H24), C25(H25), C26(H26), C27(H27),
 C28(H28), C30(H30), C31(H31), C32(H32), C33(H33), C34(H34), C36(H36), C37(H37),
  C38(H38), C39(H39), C40(H40), C42(H42), C43(H43), C44(H44), C45(H45),
 C46(H46), C92(H92), C93(H93), C94(H94), C95(H95), C96(H96)
7.d Fitted hexagon refined as free rotating group:
 C91(C92,C93,C94,C95,C96)
7.e Idealised Me refined as rotating group:
 C4(H4A,H4B,H4C), C10(H10A,H10B,H10C), C11(H11A,H11B,H11C), C13(H13A,H13B,
 H13C), C14(H14A,H14B,H14C), C15(H15A,H15B,H15C), C16(H16A,H16B,H16C), C17(H17A,
 H17B,H17C), C19(H19A,H19B,H19C), C20(H20A,H20B,H20C), C21(H21A,H21B,H21C)
;

loop_
_symmetry_equiv_pos_as_xyz
'x, y, z'
'-x, -y, -z'

loop_
_atom_site_label
_atom_site_type_symbol
_atom_site_fract_x
_atom_site_fract_y
_atom_site_fract_z
_atom_site_U_iso_or_equiv
_atom_site_adp_type
_atom_site_occupancy
_atom_site_site_symmetry_order
_atom_site_calc_flag
_atom_site_refinement_flags_posn
_atom_site_refinement_flags_adp
_atom_site_refinement_flags_occupancy
_atom_site_disorder_assembly
_atom_site_disorder_group
Zr Zr 0.63465(2) 0.77047(2) 0.23371(2) 0.00817(4) Uani 1 1 d . . . . .
Si1 Si 0.83268(5) 0.61886(5) 0.35812(3) 0.01129(10) Uani 1 1 d . . . . .
Si2 Si 0.53975(5) 0.70696(5) 0.09298(3) 0.01047(10) Uani 1 1 d . . . . .
N1 N 0.73499(15) 0.62543(14) 0.29874(8) 0.0110(3) Uani 1 1 d . . . . .
N2 N 0.55072(15) 0.69042(14) 0.18201(8) 0.0108(3) Uani 1 1 d . . . . .
N3 N 0.46343(15) 0.76717(14) 0.32369(8) 0.0121(3) Uani 1 1 d . . . . .
N4 N 0.76434(15) 0.84506(13) 0.16313(8) 0.0105(3) Uani 1 1 d . . . . .
N5 N 0.59948(14) 0.96058(13) 0.23406(8) 0.0106(3) Uani 1 1 d . . . . .
N6 N 0.50507(15) 1.07214(14) 0.25147(8) 0.0120(3) Uani 1 1 d . . . . .
C1 C 0.68684(18) 0.52207(17) 0.30488(10) 0.0136(4) Uani 1 1 d . . . . .
H1A H 0.7051 0.4713 0.3498 0.016 Uiso 1 1 calc R U . . .
H1B H 0.7381 0.4715 0.2673 0.016 Uiso 1 1 calc R U . . .
C2 C 0.53919(18) 0.55421(16) 0.30111(9) 0.0125(4) Uani 1 1 d . . . . .
C3 C 0.50907(19) 0.59124(17) 0.22475(9) 0.0133(4) Uani 1 1 d . . . . .
H3A H 0.5501 0.5180 0.2000 0.016 Uiso 1 1 calc R U . . .
H3B H 0.4138 0.6147 0.2267 0.016 Uiso 1 1 calc R U . . .
C4 C 0.5088(2) 0.43540(18) 0.32624(10) 0.0178(4) Uani 1 1 d . . . . .
H4A H 0.5664 0.3725 0.2971 0.027 Uiso 1 1 calc R U . . .
H4B H 0.4179 0.4493 0.3227 0.027 Uiso 1 1 calc R U . . .
H4C H 0.5227 0.4086 0.3749 0.027 Uiso 1 1 calc R U . . .
C5 C 0.45418(18) 0.65446(17) 0.34547(10) 0.0133(4) Uani 1 1 d . . . . .
C6 C 0.3696(2) 0.6370(2) 0.40602(11) 0.0234(5) Uani 1 1 d . . . . .
H6 H 0.3630 0.5585 0.4219 0.028 Uiso 1 1 calc R U . . .
C7 C 0.2956(2) 0.7336(2) 0.44293(12) 0.0310(6) Uani 1 1 d . . . . .
H7 H 0.2381 0.7215 0.4842 0.037 Uiso 1 1 calc R U . . .
C8 C 0.3051(2) 0.8476(2) 0.41984(12) 0.0263(5) Uani 1 1 d . . . . .
H8 H 0.2548 0.9151 0.4446 0.032 Uiso 1 1 calc R U . . .
C9 C 0.38971(19) 0.86044(18) 0.35982(10) 0.0177(4) Uani 1 1 d . . . . .
H9 H 0.3963 0.9388 0.3432 0.021 Uiso 1 1 calc R U . . .
C10 C 0.8165(2) 0.77633(19) 0.36946(11) 0.0220(4) Uani 1 1 d . . . . .
H10A H 0.8342 0.8212 0.3238 0.033 Uiso 1 1 calc R U . . .
H10B H 0.8789 0.7729 0.3989 0.033 Uiso 1 1 calc R U . . .
H10C H 0.7278 0.8177 0.3917 0.033 Uiso 1 1 calc R U . . .
C11 C 0.7760(2) 0.5444(2) 0.44530(10) 0.0215(4) Uani 1 1 d . . . . .
H11A H 0.6806 0.5752 0.4550 0.032 Uiso 1 1 calc R U . . .
H11B H 0.8116 0.5630 0.4816 0.032 Uiso 1 1 calc R U . . .
H11C H 0.8062 0.4560 0.4447 0.032 Uiso 1 1 calc R U . . .
C12 C 1.01034(19) 0.53098(19) 0.32907(11) 0.0193(4) Uani 1 1 d . . . . .
C13 C 1.0726(2) 0.6081(2) 0.27170(12) 0.0268(5) Uani 1 1 d . . . . .
H13A H 1.0215 0.6369 0.2332 0.040 Uiso 1 1 calc R U . . .
H13B H 1.1617 0.5585 0.2545 0.040 Uiso 1 1 calc R U . . .
H13C H 1.0745 0.6780 0.2907 0.040 Uiso 1 1 calc R U . . .
C14 C 1.0862(2) 0.4955(2) 0.39098(12) 0.0306(5) Uani 1 1 d . . . . .
H14A H 1.0770 0.5691 0.4103 0.046 Uiso 1 1 calc R U . . .
H14B H 1.1785 0.4533 0.3751 0.046 Uiso 1 1 calc R U . . .
H14C H 1.0515 0.4416 0.4270 0.046 Uiso 1 1 calc R U . . .
C15 C 1.0195(2) 0.4156(2) 0.30102(14) 0.0305(5) Uani 1 1 d . . . . .
H15A H 0.9729 0.3696 0.3360 0.046 Uiso 1 1 calc R U . . .
H15B H 1.1112 0.3652 0.2909 0.046 Uiso 1 1 calc R U . . .
H15C H 0.9803 0.4381 0.2582 0.046 Uiso 1 1 calc R U . . .
C16 C 0.5674(2) 0.85107(18) 0.05045(10) 0.0164(4) Uani 1 1 d . . . . .
H16A H 0.4962 0.9204 0.0688 0.025 Uiso 1 1 calc R U . . .
H16B H 0.5706 0.8573 0.0000 0.025 Uiso 1 1 calc R U . . .
H16C H 0.6501 0.8514 0.0602 0.025 Uiso 1 1 calc R U . . .
C17 C 0.66863(19) 0.57423(18) 0.05404(10) 0.0171(4) Uani 1 1 d . . . . .
H17A H 0.7546 0.5751 0.0578 0.026 Uiso 1 1 calc R U . . .
H17B H 0.6616 0.5796 0.0048 0.026 Uiso 1 1 calc R U . . .
H17C H 0.6572 0.4984 0.0791 0.026 Uiso 1 1 calc R U . . .
C18 C 0.37442(18) 0.71331(17) 0.07667(10) 0.0138(4) Uani 1 1 d . . . . .
C19 C 0.2623(2) 0.8028(2) 0.12009(12) 0.0231(4) Uani 1 1 d . . . . .
H19A H 0.2664 0.7756 0.1698 0.035 Uiso 1 1 calc R U . . .
H19B H 0.1789 0.8057 0.1096 0.035 Uiso 1 1 calc R U . . .
H19C H 0.2702 0.8841 0.1086 0.035 Uiso 1 1 calc R U . . .
C20 C 0.3658(2) 0.7580(2) -0.00134(11) 0.0234(5) Uani 1 1 d . . . . .
H20A H 0.3665 0.8419 -0.0116 0.035 Uiso 1 1 calc R U . . .
H20B H 0.2849 0.7551 -0.0121 0.035 Uiso 1 1 calc R U . . .
H20C H 0.4404 0.7054 -0.0298 0.035 Uiso 1 1 calc R U . . .
C21 C 0.3556(2) 0.58846(18) 0.09176(11) 0.0184(4) Uani 1 1 d . . . . .
H21A H 0.4270 0.5304 0.0646 0.028 Uiso 1 1 calc R U . . .
H21B H 0.2725 0.5959 0.0787 0.028 Uiso 1 1 calc R U . . .
H21C H 0.3552 0.5594 0.1416 0.028 Uiso 1 1 calc R U . . .
C22 C 0.69814(18) 0.97355(16) 0.17183(9) 0.0106(3) Uani 1 1 d . . . . .
C23 C 0.78366(18) 1.04078(17) 0.18414(9) 0.0117(3) Uani 1 1 d . . . . .
C24 C 0.73760(19) 1.16803(17) 0.17583(10) 0.0146(4) Uani 1 1 d . . . . .
H24 H 0.6566 1.2110 0.1597 0.017 Uiso 1 1 calc R U . . .
C25 C 0.8095(2) 1.23204(19) 0.19105(10) 0.0194(4) Uani 1 1 d . . . . .
H25 H 0.7765 1.3185 0.1863 0.023 Uiso 1 1 calc R U . . .
C26 C 0.9292(2) 1.1703(2) 0.21312(11) 0.0220(4) Uani 1 1 d . . . . .
H26 H 0.9781 1.2142 0.2237 0.026 Uiso 1 1 calc R U . . .
C27 C 0.9772(2) 1.0443(2) 0.21962(10) 0.0200(4) Uani 1 1 d . . . . .
H27 H 1.0599 1.0017 0.2339 0.024 Uiso 1 1 calc R U . . .
C28 C 0.90441(19) 0.97993(18) 0.20523(10) 0.0152(4) Uani 1 1 d . . . . .
H28 H 0.9378 0.8935 0.2099 0.018 Uiso 1 1 calc R U . . .
C29 C 0.85742(17) 0.80867(16) 0.10552(9) 0.0102(3) Uani 1 1 d . . . . .
C30 C 0.88985(18) 0.88853(18) 0.04864(10) 0.0138(4) Uani 1 1 d . . . . .
H30 H 0.8513 0.9740 0.0496 0.017 Uiso 1 1 calc R U . . .
C31 C 0.97838(18) 0.84307(19) -0.00919(10) 0.0160(4) Uani 1 1 d . . . . .
H31 H 0.9985 0.8982 -0.0475 0.019 Uiso 1 1 calc R U . . .
C32 C 1.03752(19) 0.71897(19) -0.01178(10) 0.0179(4) Uani 1 1 d . . . . .
H32 H 1.0972 0.6890 -0.0515 0.022 Uiso 1 1 calc R U . . .
C33 C 1.00812(19) 0.63911(19) 0.04476(10) 0.0165(4) Uani 1 1 d . . . . .
H33 H 1.0488 0.5538 0.0438 0.020 Uiso 1 1 calc R U . . .
C34 C 0.91995(18) 0.68273(17) 0.10248(10) 0.0127(4) Uani 1 1 d . . . . .
H34 H 0.9013 0.6267 0.1407 0.015 Uiso 1 1 calc R U . . .
C35 C 0.49728(18) 1.10767(16) 0.31666(9) 0.0122(3) Uani 1 1 d . . . . .
C36 C 0.60874(19) 1.07778(17) 0.34752(10) 0.0147(4) Uani 1 1 d . . . . .
H36 H 0.6918 1.0377 0.3228 0.018 Uiso 1 1 calc R U . . .
C37 C 0.5991(2) 1.10617(19) 0.41395(10) 0.0201(4) Uani 1 1 d . . . . .
H37 H 0.6757 1.0850 0.4343 0.024 Uiso 1 1 calc R U . . .
C38 C 0.4789(2) 1.16511(19) 0.45127(11) 0.0218(4) Uani 1 1 d . . . . .
H38 H 0.4728 1.1836 0.4969 0.026 Uiso 1 1 calc R U . . .
C39 C 0.3685(2) 1.19634(19) 0.42074(10) 0.0205(4) Uani 1 1 d . . . . .
H39 H 0.2860 1.2376 0.4455 0.025 Uiso 1 1 calc R U . . .
C40 C 0.37621(19) 1.16836(17) 0.35440(10) 0.0162(4) Uani 1 1 d . . . . .
H40 H 0.2991 1.1904 0.3344 0.019 Uiso 1 1 calc R U . . .
C41 C 0.40744(17) 1.13326(17) 0.20844(9) 0.0114(3) Uani 1 1 d . . . . .
C42 C 0.36493(19) 1.26019(17) 0.19513(10) 0.0156(4) Uani 1 1 d . . . . .
H42 H 0.4005 1.3053 0.2155 0.019 Uiso 1 1 calc R U . . .
C43 C 0.2713(2) 1.32061(18) 0.15239(10) 0.0173(4) Uani 1 1 d . . . . .
H43 H 0.2425 1.4070 0.1443 0.021 Uiso 1 1 calc R U . . .
C44 C 0.21897(19) 1.25694(18) 0.12116(10) 0.0168(4) Uani 1 1 d . . . . .
H44 H 0.1551 1.2988 0.0916 0.020 Uiso 1 1 calc R U . . .
C45 C 0.26195(19) 1.13102(18) 0.13401(10) 0.0173(4) Uani 1 1 d . . . . .
H45 H 0.2272 1.0863 0.1128 0.021 Uiso 1 1 calc R U . . .
C46 C 0.35490(18) 1.06913(17) 0.17726(10) 0.0143(4) Uani 1 1 d . . . . .
H46 H 0.3828 0.9828 0.1856 0.017 Uiso 1 1 calc R U . . .
C91 C 0.0062(4) 0.9599(3) 0.53368(16) 0.0304(10) Uani 0.5 1 d G U P A -1
C92 C -0.0354(4) 0.9272(3) 0.48083(18) 0.026(2) Uani 0.5 1 d DG U P A -1
H92 H -0.0590 0.8559 0.4886 0.031 Uiso 0.5 1 calc R U P A -1
C93 C -0.0424(4) 0.9987(3) 0.41655(17) 0.0307(10) Uani 0.5 1 d G U P A -1
H93 H -0.0708 0.9763 0.3804 0.037 Uiso 0.5 1 calc R U P A -1
C94 C -0.0078(4) 1.1030(3) 0.40512(17) 0.045(3) Uani 0.5 1 d G U P A -1
H94 H -0.0126 1.1519 0.3612 0.054 Uiso 0.5 1 calc R U P A -1
C95 C 0.0337(4) 1.1357(3) 0.4580(2) 0.0351(12) Uani 0.5 1 d G U P A -1
H95 H 0.0574 1.2070 0.4502 0.042 Uiso 0.5 1 calc R U P A -1
C96 C 0.0407(4) 1.0642(3) 0.52225(18) 0.033(3) Uani 0.5 1 d DG U P A -1
H96 H 0.0691 1.0866 0.5584 0.040 Uiso 0.5 1 calc R U P A -1
C97 C 0.0124(8) 0.8856(8) 0.6006(3) 0.048(3) Uani 0.5 1 d D U P A -1
H97A H 0.0435 0.9210 0.6317 0.072 Uiso 0.5 1 calc R U P A -1
H97B H 0.0724 0.8030 0.5945 0.072 Uiso 0.5 1 calc R U P A -1
H97C H -0.0745 0.8825 0.6211 0.072 Uiso 0.5 1 calc R U P A -1
H22 H 0.654(2) 1.0215(18) 0.1308(10) 0.008(5) Uiso 1 1 d . . . . .

loop_
_atom_site_aniso_label
_atom_site_aniso_U_11
_atom_site_aniso_U_22
_atom_site_aniso_U_33
_atom_site_aniso_U_23
_atom_site_aniso_U_13
_atom_site_aniso_U_12
Zr 0.00932(8) 0.00758(8) 0.00805(8) -0.00101(6) -0.00130(6) -0.00331(6)
Si1 0.0126(2) 0.0106(2) 0.0106(2) -0.00026(18) -0.00407(19) -0.0031(2)
Si2 0.0122(2) 0.0107(2) 0.0097(2) -0.00207(18) -0.00251(18) -0.0044(2)
N1 0.0125(7) 0.0096(7) 0.0117(7) 0.0000(6) -0.0031(6) -0.0045(6)
N2 0.0154(8) 0.0103(7) 0.0086(7) -0.0001(5) -0.0024(6) -0.0068(6)
N3 0.0119(7) 0.0108(7) 0.0127(7) -0.0008(6) -0.0016(6) -0.0032(6)
N4 0.0120(7) 0.0081(7) 0.0110(7) -0.0015(5) -0.0001(6) -0.0036(6)
N5 0.0098(7) 0.0083(7) 0.0118(7) -0.0033(5) 0.0021(6) -0.0018(6)
N6 0.0113(7) 0.0102(7) 0.0139(7) -0.0049(6) -0.0031(6) -0.0004(6)
C1 0.0150(9) 0.0089(8) 0.0178(9) -0.0012(7) -0.0054(7) -0.0037(7)
C2 0.0166(9) 0.0100(8) 0.0123(8) 0.0007(7) -0.0032(7) -0.0067(7)
C3 0.0181(9) 0.0116(9) 0.0133(8) -0.0001(7) -0.0044(7) -0.0084(7)
C4 0.0244(10) 0.0132(9) 0.0188(9) 0.0011(7) -0.0030(8) -0.0115(8)
C5 0.0153(9) 0.0133(9) 0.0126(8) 0.0003(7) -0.0023(7) -0.0071(7)
C6 0.0275(11) 0.0205(11) 0.0197(10) 0.0012(8) 0.0063(9) -0.0122(9)
C7 0.0346(13) 0.0270(12) 0.0245(11) -0.0037(9) 0.0151(10) -0.0124(10)
C8 0.0261(12) 0.0231(11) 0.0251(11) -0.0088(9) 0.0107(9) -0.0077(9)
C9 0.0171(10) 0.0150(9) 0.0191(9) -0.0041(7) 0.0029(8) -0.0051(8)
C10 0.0291(12) 0.0168(10) 0.0236(10) -0.0041(8) -0.0080(9) -0.0087(9)
C11 0.0265(11) 0.0256(11) 0.0128(9) 0.0020(8) -0.0054(8) -0.0099(9)
C12 0.0136(9) 0.0214(10) 0.0201(10) 0.0010(8) -0.0058(8) -0.0024(8)
C13 0.0171(10) 0.0377(14) 0.0242(11) -0.0010(10) -0.0032(9) -0.0086(10)
C14 0.0188(11) 0.0396(14) 0.0301(12) 0.0052(10) -0.0129(9) -0.0054(10)
C15 0.0208(11) 0.0212(11) 0.0419(14) -0.0087(10) -0.0008(10) 0.0023(9)
C16 0.0204(10) 0.0169(9) 0.0138(9) 0.0011(7) -0.0033(7) -0.0096(8)
C17 0.0164(9) 0.0181(10) 0.0167(9) -0.0061(7) -0.0028(7) -0.0035(8)
C18 0.0138(9) 0.0135(9) 0.0153(9) -0.0011(7) -0.0058(7) -0.0043(7)
C19 0.0161(10) 0.0198(11) 0.0333(12) -0.0077(9) -0.0033(9) -0.0039(8)
C20 0.0229(11) 0.0320(12) 0.0198(10) 0.0039(9) -0.0119(8) -0.0132(10)
C21 0.0211(10) 0.0182(10) 0.0213(10) -0.0033(8) -0.0068(8) -0.0104(8)
C22 0.0118(8) 0.0081(8) 0.0111(8) -0.0010(6) -0.0012(6) -0.0028(7)
C23 0.0157(9) 0.0123(8) 0.0080(8) -0.0018(6) 0.0006(7) -0.0068(7)
C24 0.0183(9) 0.0125(9) 0.0129(8) -0.0013(7) -0.0001(7) -0.0066(8)
C25 0.0298(11) 0.0160(10) 0.0154(9) -0.0044(7) 0.0039(8) -0.0141(9)
C26 0.0260(11) 0.0279(12) 0.0204(10) -0.0081(9) 0.0018(8) -0.0191(10)
C27 0.0186(10) 0.0278(11) 0.0181(10) -0.0060(8) -0.0022(8) -0.0118(9)
C28 0.0152(9) 0.0160(9) 0.0156(9) -0.0023(7) -0.0007(7) -0.0073(8)
C29 0.0085(8) 0.0131(9) 0.0104(8) -0.0031(6) -0.0020(6) -0.0040(7)
C30 0.0124(9) 0.0168(9) 0.0140(8) -0.0022(7) -0.0013(7) -0.0072(7)
C31 0.0126(9) 0.0241(10) 0.0130(8) -0.0010(7) -0.0010(7) -0.0095(8)
C32 0.0122(9) 0.0290(11) 0.0139(9) -0.0100(8) 0.0017(7) -0.0067(8)
C33 0.0128(9) 0.0174(10) 0.0191(9) -0.0084(8) -0.0028(7) -0.0016(8)
C34 0.0122(8) 0.0133(9) 0.0130(8) -0.0017(7) -0.0032(7) -0.0039(7)
C35 0.0165(9) 0.0068(8) 0.0130(8) -0.0020(6) -0.0007(7) -0.0042(7)
C36 0.0157(9) 0.0125(9) 0.0147(9) -0.0020(7) -0.0024(7) -0.0030(7)
C37 0.0231(11) 0.0208(10) 0.0172(10) -0.0043(8) -0.0076(8) -0.0049(9)
C38 0.0302(12) 0.0183(10) 0.0146(9) -0.0051(8) -0.0018(8) -0.0049(9)
C39 0.0232(11) 0.0166(10) 0.0174(9) -0.0051(8) 0.0033(8) -0.0037(8)
C40 0.0162(9) 0.0138(9) 0.0165(9) -0.0044(7) 0.0004(7) -0.0027(8)
C41 0.0089(8) 0.0120(8) 0.0122(8) -0.0027(7) 0.0008(6) -0.0028(7)
C42 0.0173(9) 0.0111(9) 0.0200(9) -0.0036(7) -0.0032(8) -0.0054(8)
C43 0.0184(10) 0.0112(9) 0.0205(10) 0.0006(7) -0.0038(8) -0.0035(8)
C44 0.0138(9) 0.0165(10) 0.0185(9) -0.0006(7) -0.0051(7) -0.0023(8)
C45 0.0164(9) 0.0179(10) 0.0203(10) -0.0038(8) -0.0055(8) -0.0068(8)
C46 0.0156(9) 0.0099(8) 0.0172(9) -0.0027(7) -0.0039(7) -0.0026(7)
C91 0.023(2) 0.035(3) 0.029(2) -0.011(2) 0.000(2) -0.004(2)
C92 0.016(6) 0.039(5) 0.028(5) -0.012(4) -0.003(4) -0.012(4)
C93 0.027(2) 0.033(3) 0.038(3) -0.012(2) -0.009(2) -0.012(2)
C94 0.039(6) 0.028(4) 0.075(7) -0.010(4) -0.020(5) -0.010(4)
C95 0.028(3) 0.022(2) 0.059(3) -0.013(2) -0.008(2) -0.008(2)
C96 0.029(7) 0.020(4) 0.052(6) -0.025(4) -0.003(6) -0.004(4)
C97 0.067(8) 0.053(6) 0.014(3) 0.004(4) 0.005(4) -0.018(6)

loop_
_atom_type_symbol
_atom_type_description
_atom_type_scat_dispersion_real
_atom_type_scat_dispersion_imag
_atom_type_scat_source
C C 0.0033 0.0016 'International Tables Vol C Tables 4.2.6.8 and 6.1.1.4'
H H 0.0000 0.0000 'International Tables Vol C Tables 4.2.6.8 and 6.1.1.4'
N N 0.0061 0.0033 'International Tables Vol C Tables 4.2.6.8 and 6.1.1.4'
Si Si 0.0817 0.0704 'International Tables Vol C Tables 4.2.6.8 and 6.1.1.4'
Zr Zr -2.9673 0.5597 'International Tables Vol C Tables 4.2.6.8 and 6.1.1.4'

loop_
_geom_angle_atom_site_label_1
_geom_angle_atom_site_label_2
_geom_angle_atom_site_label_3
_geom_angle
N1 Zr N3 81.47(7)
N1 Zr N4 110.49(7)
N1 Zr N5 128.07(7)
N1 Zr C22 128.42(7)
N2 Zr N1 102.42(7)
N2 Zr N3 84.91(7)
N2 Zr N4 110.51(7)
N2 Zr N5 128.67(6)
N2 Zr C22 120.96(6)
N3 Zr C22 125.64(6)
N4 Zr N3 156.82(6)
N4 Zr N5 63.76(6)
N4 Zr C22 31.57(5)
N5 Zr N3 93.15(6)
N5 Zr C22 32.66(6)
N1 Si1 C10 109.28(9)
N1 Si1 C11 109.57(9)
N1 Si1 C12 112.00(9)
C10 Si1 C11 107.51(10)
C10 Si1 C12 109.24(10)
C11 Si1 C12 109.13(10)
N2 Si2 C16 108.63(8)
N2 Si2 C17 108.10(9)
N2 Si2 C18 113.06(8)
C16 Si2 C17 110.01(10)
C16 Si2 C18 108.17(9)
C17 Si2 C18 108.86(9)
Si1 N1 Zr 130.52(9)
C1 N1 Zr 110.32(12)
C1 N1 Si1 117.39(12)
Si2 N2 Zr 130.37(8)
C3 N2 Zr 114.42(11)
C3 N2 Si2 114.62(12)
C5 N3 Zr 113.86(12)
C9 N3 Zr 125.58(13)
C9 N3 C5 119.87(16)
C22 N4 Zr 99.33(11)
C29 N4 Zr 135.69(12)
C29 N4 C22 121.50(14)
N6 N5 Zr 144.75(11)
N6 N5 C22 113.93(14)
C22 N5 Zr 96.55(10)
N5 N6 C41 118.74(15)
C35 N6 N5 118.55(15)
C35 N6 C41 121.74(15)
N1 C1 H1A 108.1
N1 C1 H1B 108.1
N1 C1 C2 116.92(15)
H1A C1 H1B 107.3
C2 C1 H1A 108.1
C2 C1 H1B 108.1
C3 C2 C1 112.40(15)
C4 C2 C1 105.95(15)
C4 C2 C3 105.30(15)
C5 C2 C1 111.61(15)
C5 C2 C3 109.71(16)
C5 C2 C4 111.67(16)
N2 C3 C2 118.06(15)
N2 C3 H3A 107.8
N2 C3 H3B 107.8
C2 C3 H3A 107.8
C2 C3 H3B 107.8
H3A C3 H3B 107.1
C2 C4 H4A 109.5
C2 C4 H4B 109.5
C2 C4 H4C 109.5
H4A C4 H4B 109.5
H4A C4 H4C 109.5
H4B C4 H4C 109.5
N3 C5 C2 116.68(16)
N3 C5 C6 119.30(18)
C6 C5 C2 124.02(17)
C5 C6 H6 120.0
C7 C6 C5 120.07(19)
C7 C6 H6 120.0
C6 C7 H7 120.0
C8 C7 C6 120.0(2)
C8 C7 H7 120.0
C7 C8 H8 121.1
C9 C8 C7 117.8(2)
C9 C8 H8 121.1
N3 C9 C8 122.92(19)
N3 C9 H9 118.5
C8 C9 H9 118.5
Si1 C10 H10A 109.5
Si1 C10 H10B 109.5
Si1 C10 H10C 109.5
H10A C10 H10B 109.5
H10A C10 H10C 109.5
H10B C10 H10C 109.5
Si1 C11 H11A 109.5
Si1 C11 H11B 109.5
Si1 C11 H11C 109.5
H11A C11 H11B 109.5
H11A C11 H11C 109.5
H11B C11 H11C 109.5
C13 C12 Si1 110.88(15)
C13 C12 C14 108.26(18)
C14 C12 Si1 110.06(15)
C15 C12 Si1 109.04(15)
C15 C12 C13 109.16(19)
C15 C12 C14 109.42(19)
C12 C13 H13A 109.5
C12 C13 H13B 109.5
C12 C13 H13C 109.5
H13A C13 H13B 109.5
H13A C13 H13C 109.5
H13B C13 H13C 109.5
C12 C14 H14A 109.5
C12 C14 H14B 109.5
C12 C14 H14C 109.5
H14A C14 H14B 109.5
H14A C14 H14C 109.5
H14B C14 H14C 109.5
C12 C15 H15A 109.5
C12 C15 H15B 109.5
C12 C15 H15C 109.5
H15A C15 H15B 109.5
H15A C15 H15C 109.5
H15B C15 H15C 109.5
Si2 C16 H16A 109.5
Si2 C16 H16B 109.5
Si2 C16 H16C 109.5
H16A C16 H16B 109.5
H16A C16 H16C 109.5
H16B C16 H16C 109.5
Si2 C17 H17A 109.5
Si2 C17 H17B 109.5
Si2 C17 H17C 109.5
H17A C17 H17B 109.5
H17A C17 H17C 109.5
H17B C17 H17C 109.5
C19 C18 Si2 111.46(14)
C19 C18 C20 108.44(17)
C20 C18 Si2 107.75(13)
C21 C18 Si2 113.04(13)
C21 C18 C19 108.77(16)
C21 C18 C20 107.18(16)
C18 C19 H19A 109.5
C18 C19 H19B 109.5
C18 C19 H19C 109.5
H19A C19 H19B 109.5
H19A C19 H19C 109.5
H19B C19 H19C 109.5
C18 C20 H20A 109.5
C18 C20 H20B 109.5
C18 C20 H20C 109.5
H20A C20 H20B 109.5
H20A C20 H20C 109.5
H20B C20 H20C 109.5
C18 C21 H21A 109.5
C18 C21 H21B 109.5
C18 C21 H21C 109.5
H21A C21 H21B 109.5
H21A C21 H21C 109.5
H21B C21 H21C 109.5
Zr C22 H22 116.6(11)
N4 C22 Zr 49.10(8)
N4 C22 N5 98.99(13)
N4 C22 C23 115.47(16)
N4 C22 H22 112.5(11)
N5 C22 Zr 50.79(8)
N5 C22 C23 112.69(15)
N5 C22 H22 110.4(11)
C23 C22 Zr 136.71(13)
C23 C22 H22 106.7(11)
C24 C23 C22 118.97(17)
C28 C23 C22 122.14(17)
C28 C23 C24 118.86(17)
C23 C24 H24 119.8
C25 C24 C23 120.4(2)
C25 C24 H24 119.8
C24 C25 H25 119.9
C26 C25 C24 120.2(2)
C26 C25 H25 119.9
C25 C26 H26 120.1
C27 C26 C25 119.72(19)
C27 C26 H26 120.1
C26 C27 H27 120.0
C26 C27 C28 120.1(2)
C28 C27 H27 120.0
C23 C28 C27 120.65(19)
C23 C28 H28 119.7
C27 C28 H28 119.7
N4 C29 C30 124.52(17)
N4 C29 C34 117.79(16)
C30 C29 C34 117.64(16)
C29 C30 H30 119.8
C31 C30 C29 120.40(18)
C31 C30 H30 119.8
C30 C31 H31 119.4
C32 C31 C30 121.21(18)
C32 C31 H31 119.4
C31 C32 H32 120.5
C31 C32 C33 118.90(18)
C33 C32 H32 120.5
C32 C33 H33 119.7
C34 C33 C32 120.62(19)
C34 C33 H33 119.7
C29 C34 H34 119.4
C33 C34 C29 121.20(17)
C33 C34 H34 119.4
N6 C35 C40 120.81(18)
C36 C35 N6 120.93(16)
C36 C35 C40 118.17(18)
C35 C36 H36 119.7
C37 C36 C35 120.52(18)
C37 C36 H36 119.7
C36 C37 H37 119.5
C36 C37 C38 121.0(2)
C38 C37 H37 119.5
C37 C38 H38 120.6
C39 C38 C37 118.79(19)
C39 C38 H38 120.6
C38 C39 H39 119.5
C38 C39 C40 120.99(19)
C40 C39 H39 119.5
C35 C40 H40 119.7
C39 C40 C35 120.51(19)
C39 C40 H40 119.7
C42 C41 N6 119.86(17)
C46 C41 N6 121.39(17)
C46 C41 C42 118.73(18)
C41 C42 H42 119.8
C43 C42 C41 120.36(18)
C43 C42 H42 119.8
C42 C43 H43 119.5
C42 C43 C44 121.02(19)
C44 C43 H43 119.5
C43 C44 H44 120.7
C45 C44 C43 118.53(19)
C45 C44 H44 120.7
C44 C45 H45 119.4
C44 C45 C46 121.15(19)
C46 C45 H45 119.4
C41 C46 H46 119.9
C45 C46 C41 120.20(18)
C45 C46 H46 119.9
C92 C91 C96 120.0
C92 C91 C97 119.8(4)
C96 C91 C97 120.2(4)
C91 C92 H92 120.0
C91 C92 C93 120.0
C93 C92 H92 120.0
C92 C93 H93 120.0
C94 C93 C92 120.0
C94 C93 H93 120.0
C93 C94 H94 120.0
C93 C94 C95 120.0
C95 C94 H94 120.0
C94 C95 H95 120.0
C94 C95 C96 120.0
C96 C95 H95 120.0
C91 C96 H96 120.0
C95 C96 C91 120.0
C95 C96 H96 120.0
C91 C97 H97A 109.5
C91 C97 H97B 109.5
C91 C97 H97C 109.5
H97A C97 H97B 109.5
H97A C97 H97C 109.5
H97B C97 H97C 109.5

loop_
_geom_bond_atom_site_label_1
_geom_bond_atom_site_label_2
_geom_bond_distance
Zr N1 2.0616(17)
Zr N2 2.0510(17)
Zr N3 2.3289(18)
Zr N4 2.1078(16)
Zr N5 2.146(2)
Zr C22 2.752(2)
Si1 N1 1.7308(18)
Si1 C10 1.862(2)
Si1 C11 1.880(2)
Si1 C12 1.897(2)
Si2 N2 1.7570(18)
Si2 C16 1.861(2)
Si2 C17 1.870(2)
Si2 C18 1.907(2)
N1 C1 1.482(2)
N2 C3 1.475(2)
N3 C5 1.360(2)
N3 C9 1.343(2)
N4 C22 1.460(2)
N4 C29 1.389(2)
N5 N6 1.412(2)
N5 C22 1.495(2)
N6 C35 1.404(2)
N6 C41 1.420(2)
C1 H1A 0.9900
C1 H1B 0.9900
C1 C2 1.563(3)
C2 C3 1.561(3)
C2 C4 1.537(3)
C2 C5 1.520(3)
C3 H3A 0.9900
C3 H3B 0.9900
C4 H4A 0.9800
C4 H4B 0.9800
C4 H4C 0.9800
C5 C6 1.394(3)
C6 H6 0.9500
C6 C7 1.380(3)
C7 H7 0.9500
C7 C8 1.380(3)
C8 H8 0.9500
C8 C9 1.375(3)
C9 H9 0.9500
C10 H10A 0.9800
C10 H10B 0.9800
C10 H10C 0.9800
C11 H11A 0.9800
C11 H11B 0.9800
C11 H11C 0.9800
C12 C13 1.533(3)
C12 C14 1.538(3)
C12 C15 1.532(3)
C13 H13A 0.9800
C13 H13B 0.9800
C13 H13C 0.9800
C14 H14A 0.9800
C14 H14B 0.9800
C14 H14C 0.9800
C15 H15A 0.9800
C15 H15B 0.9800
C15 H15C 0.9800
C16 H16A 0.9800
C16 H16B 0.9800
C16 H16C 0.9800
C17 H17A 0.9800
C17 H17B 0.9800
C17 H17C 0.9800
C18 C19 1.537(3)
C18 C20 1.545(3)
C18 C21 1.536(3)
C19 H19A 0.9800
C19 H19B 0.9800
C19 H19C 0.9800
C20 H20A 0.9800
C20 H20B 0.9800
C20 H20C 0.9800
C21 H21A 0.9800
C21 H21B 0.9800
C21 H21C 0.9800
C22 C23 1.521(3)
C22 H22 1.01(2)
C23 C24 1.398(3)
C23 C28 1.387(3)
C24 H24 0.9500
C24 C25 1.388(3)
C25 H25 0.9500
C25 C26 1.387(3)
C26 H26 0.9500
C26 C27 1.384(3)
C27 H27 0.9500
C27 C28 1.393(3)
C28 H28 0.9500
C29 C30 1.405(3)
C29 C34 1.410(3)
C30 H30 0.9500
C30 C31 1.396(3)
C31 H31 0.9500
C31 C32 1.385(3)
C32 H32 0.9500
C32 C33 1.390(3)
C33 H33 0.9500
C33 C34 1.386(3)
C34 H34 0.9500
C35 C36 1.398(3)
C35 C40 1.406(3)
C36 H36 0.9500
C36 C37 1.387(3)
C37 H37 0.9500
C37 C38 1.390(3)
C38 H38 0.9500
C38 C39 1.382(3)
C39 H39 0.9500
C39 C40 1.388(3)
C40 H40 0.9500
C41 C42 1.397(3)
C41 C46 1.393(3)
C42 H42 0.9500
C42 C43 1.384(3)
C43 H43 0.9500
C43 C44 1.388(3)
C44 H44 0.9500
C44 C45 1.385(3)
C45 H45 0.9500
C45 C46 1.388(3)
C46 H46 0.9500
C91 C92 1.3900
C91 C96 1.3900
C91 C97 1.446(7)
C92 H92 0.9500
C92 C93 1.3900
C93 H93 0.9500
C93 C94 1.3900
C94 H94 0.9500
C94 C95 1.3900
C95 H95 0.9500
C95 C96 1.3900
C96 H96 0.9500
C97 H97A 0.9800
C97 H97B 0.9800
C97 H97C 0.9800

loop_
_geom_torsion_atom_site_label_1
_geom_torsion_atom_site_label_2
_geom_torsion_atom_site_label_3
_geom_torsion_atom_site_label_4
_geom_torsion
Zr N1 C1 C2 -32.84(19)
Zr N2 C3 C2 -3.2(2)
Zr N3 C5 C2 -10.0(2)
Zr N3 C5 C6 169.78(16)
Zr N3 C9 C8 -168.55(17)
Zr N4 C22 N5 10.31(13)
Zr N4 C22 C23 130.84(13)
Zr N4 C29 C30 149.20(16)
Zr N4 C29 C34 -28.1(3)
Zr N5 N6 C35 94.5(2)
Zr N5 N6 C41 -74.5(2)
Zr N5 C22 N4 -10.06(13)
Zr N5 C22 C23 -132.61(13)
Zr C22 C23 C24 -139.21(15)
Zr C22 C23 C28 39.0(3)
Si1 N1 C1 C2 133.61(14)
Si2 N2 C3 C2 168.93(13)
N1 Si1 C12 C13 76.58(17)
N1 Si1 C12 C14 -163.67(15)
N1 Si1 C12 C15 -43.64(17)
N1 C1 C2 C3 78.9(2)
N1 C1 C2 C4 -166.61(16)
N1 C1 C2 C5 -44.9(2)
N3 C5 C6 C7 0.5(3)
N4 C22 C23 C24 164.30(16)
N4 C22 C23 C28 -17.5(2)
N4 C29 C30 C31 -175.56(17)
N4 C29 C34 C33 176.04(17)
N5 N6 C35 C36 33.3(2)
N5 N6 C35 C40 -143.09(17)
N5 N6 C41 C42 -142.35(17)
N5 N6 C41 C46 35.9(2)
N5 C22 C23 C24 -82.9(2)
N5 C22 C23 C28 95.2(2)
N6 N5 C22 Zr -161.85(17)
N6 N5 C22 N4 -171.90(14)
N6 N5 C22 C23 65.5(2)
N6 C35 C36 C37 -175.69(18)
N6 C35 C40 C39 175.88(18)
N6 C41 C42 C43 178.98(17)
N6 C41 C46 C45 -178.36(17)
C1 C2 C3 N2 -54.5(2)
C1 C2 C5 N3 68.1(2)
C1 C2 C5 C6 -111.7(2)
C2 C5 C6 C7 -179.7(2)
C3 C2 C5 N3 -57.2(2)
C3 C2 C5 C6 123.0(2)
C4 C2 C3 N2 -169.37(16)
C4 C2 C5 N3 -173.55(17)
C4 C2 C5 C6 6.7(3)
C5 N3 C9 C8 1.3(3)
C5 C2 C3 N2 70.3(2)
C5 C6 C7 C8 0.1(4)
C6 C7 C8 C9 -0.1(4)
C7 C8 C9 N3 -0.6(4)
C9 N3 C5 C2 179.03(17)
C9 N3 C5 C6 -1.2(3)
C10 Si1 N1 Zr 9.93(14)
C10 Si1 N1 C1 -153.27(14)
C10 Si1 C12 C13 -44.64(18)
C10 Si1 C12 C14 75.11(17)
C10 Si1 C12 C15 -164.85(15)
C11 Si1 N1 Zr 127.49(12)
C11 Si1 N1 C1 -35.71(16)
C11 Si1 C12 C13 -161.92(15)
C11 Si1 C12 C14 -42.17(18)
C11 Si1 C12 C15 77.86(17)
C12 Si1 N1 Zr -111.26(12)
C12 Si1 N1 C1 85.54(15)
C16 Si2 N2 Zr -19.32(14)
C16 Si2 N2 C3 170.12(13)
C17 Si2 N2 Zr 100.03(13)
C17 Si2 N2 C3 -70.53(15)
C18 Si2 N2 Zr -139.39(11)
C18 Si2 N2 C3 50.05(15)
C22 N4 C29 C30 -5.0(3)
C22 N4 C29 C34 177.76(16)
C22 N5 N6 C35 -117.93(17)
C22 N5 N6 C41 73.1(2)
C22 C23 C24 C25 175.78(16)
C22 C23 C28 C27 -176.55(17)
C23 C24 C25 C26 1.5(3)
C24 C23 C28 C27 1.6(3)
C24 C25 C26 C27 0.3(3)
C25 C26 C27 C28 -1.1(3)
C26 C27 C28 C23 0.2(3)
C28 C23 C24 C25 -2.5(3)
C29 N4 C22 Zr 162.0(2)
C29 N4 C22 N5 172.34(15)
C29 N4 C22 C23 -67.1(2)
C29 C30 C31 C32 -0.8(3)
C30 C29 C34 C33 -1.4(3)
C30 C31 C32 C33 -0.4(3)
C31 C32 C33 C34 0.7(3)
C32 C33 C34 C29 0.2(3)
C34 C29 C30 C31 1.7(3)
C35 N6 C41 C42 49.0(2)
C35 N6 C41 C46 -132.79(19)
C35 C36 C37 C38 -0.2(3)
C36 C35 C40 C39 -0.6(3)
C36 C37 C38 C39 -0.6(3)
C37 C38 C39 C40 0.8(3)
C38 C39 C40 C35 -0.2(3)
C40 C35 C36 C37 0.8(3)
C41 N6 C35 C36 -158.02(17)
C41 N6 C35 C40 25.6(3)
C41 C42 C43 C44 -0.9(3)
C42 C41 C46 C45 -0.1(3)
C42 C43 C44 C45 0.4(3)
C43 C44 C45 C46 0.2(3)
C44 C45 C46 C41 -0.4(3)
C46 C41 C42 C43 0.7(3)
C91 C92 C93 C94 0.0
C92 C91 C96 C95 0.0
C92 C93 C94 C95 0.0
C93 C94 C95 C96 0.0
C94 C95 C96 C91 0.0
C96 C91 C92 C93 0.0
C97 C91 C92 C93 179.6(6)
C97 C91 C96 C95 -179.6(6)
